data_7228309
loop_
_publ_author_name
'shukla, rahul'
'Khan, Imtiaz'
'Ibrar, Aliya'
'Simpson, Jim'
'Chopra, Deepak'

_publ_section_title
;
 Complex Electronic interplay of &#xF073;-hole and \p-hole interactions in
 crystals of halogen substituted 1,3,4-oxadiazol-2(3H)-thiones
;
_journal_name_full CrystEngComm
_journal_paper_doi 10.1039/C7CE00678K
_journal_year 2017
_chemical_formula_moiety 'C9 H7 Br N2 O S'
_chemical_formula_sum 'C9 H7 Br N2 O S'
_chemical_formula_weight 271.14
_space_group_crystal_system monoclinic
_space_group_IT_number 14
_space_group_name_Hall '-P 2ybc'
_space_group_name_H-M_alt 'P 1 21/c 1'
_symmetry_space_group_name_Hall '-P 2ybc'
_symmetry_space_group_name_H-M 'P 1 21/c 1'
_atom_sites_solution_hydrogens mixed
_audit_creation_method SHELXL-2014/7
_audit_update_record
;
2017-03-19 deposited with the CCDC.
2017-05-23 downloaded from the CCDC.
;
_cell_angle_alpha 90
_cell_angle_beta 90.015(4)
_cell_angle_gamma 90
_cell_formula_units_Z 4
_cell_length_a 4.7154(4)
_cell_length_b 11.7528(9)
_cell_length_c 17.8887(16)
_cell_measurement_reflns_used 6720
_cell_measurement_temperature 92(2)
_cell_measurement_theta_max 31.87
_cell_measurement_theta_min 2.28
_cell_volume 991.38(14)
_computing_cell_refinement 'APEX2 and SAINT (Bruker, 2011)'
_computing_data_collection 'APEX2 (Bruker, 2011)'
_computing_data_reduction 'SAINT (Bruker, 2011)'
_computing_molecular_graphics 'Mercury (Macrae et al., 2006)'
_computing_publication_material
;
SHELXL-2014/7 (Sheldrick, 2014), enCIFer (Allen <i>et al.</i>, 2004), 
PLATON (Spek, 2009),  PublCIF (Westrip 2010)
;
_computing_structure_refinement
;
SHELXL-2014/7 (Sheldrick, 2014) & TITAN (Hunter & Simpson, 1999)
;
_computing_structure_solution
;
SHELXS-97 (Sheldrick, 2008) & TITAN (Hunter & Simpson, 1999)
;
_diffrn_ambient_temperature 92(2)
_diffrn_measured_fraction_theta_full 0.804
_diffrn_measured_fraction_theta_max 0.817
_diffrn_measurement_device_type 'Bruker APEXII CCD area detector'
_diffrn_measurement_method '\w scans'
_diffrn_radiation_type MoK\a
_diffrn_radiation_wavelength 0.71073
_diffrn_reflns_av_R_equivalents 0.0439
_diffrn_reflns_av_unetI/netI 0.0565
_diffrn_reflns_Laue_measured_fraction_full 0.804
_diffrn_reflns_Laue_measured_fraction_max 0.817
_diffrn_reflns_limit_h_max 7
_diffrn_reflns_limit_h_min -6
_diffrn_reflns_limit_k_max 18
_diffrn_reflns_limit_k_min -17
_diffrn_reflns_limit_l_max 27
_diffrn_reflns_limit_l_min -23
_diffrn_reflns_number 16808
_diffrn_reflns_point_group_measured_fraction_full 0.804
_diffrn_reflns_point_group_measured_fraction_max 0.817
_diffrn_reflns_theta_full 25.000
_diffrn_reflns_theta_max 33.282
_diffrn_reflns_theta_min 3.467
_diffrn_source 'fine-focus sealed tube'
_exptl_absorpt_coefficient_mu 4.322
_exptl_absorpt_correction_T_max 0.7466
_exptl_absorpt_correction_T_min 0.4218
_exptl_absorpt_correction_type multi-scan
_exptl_absorpt_process_details 'SADABS (Bruker, 2011)'
_exptl_crystal_colour colorless
_exptl_crystal_density_diffrn 1.817
_exptl_crystal_density_method 'not measured'
_exptl_crystal_description 'rectangular block'
_exptl_crystal_F_000 536
_exptl_crystal_size_max 0.440
_exptl_crystal_size_mid 0.260
_exptl_crystal_size_min 0.140
_refine_diff_density_max 0.333
_refine_diff_density_min -0.544
_refine_diff_density_rms 0.093
_refine_ls_extinction_method none
_refine_ls_goodness_of_fit_ref 0.924
_refine_ls_hydrogen_treatment mixed
_refine_ls_matrix_type full
_refine_ls_number_parameters 130
_refine_ls_number_reflns 3122
_refine_ls_number_restraints 0
_refine_ls_restrained_S_all 0.924
_refine_ls_R_factor_all 0.0471
_refine_ls_R_factor_gt 0.0275
_refine_ls_shift/su_max 0.001
_refine_ls_shift/su_mean 0.000
_refine_ls_structure_factor_coef Fsqd
_refine_ls_weighting_details 'w=1/[\s^2^(Fo^2^)+(0.0206P)^2^] where P=(Fo^2^+2Fc^2^)/3'
_refine_ls_weighting_scheme calc
_refine_ls_wR_factor_gt 0.0595
_refine_ls_wR_factor_ref 0.0620
_reflns_Friedel_coverage 0.000
_reflns_number_gt 2165
_reflns_number_total 3122
_reflns_threshold_expression 'I > 2\s(I)'
_cod_data_source_file c7ce00678k2.cif
_cod_data_source_block OT6
_cod_database_code 7228309
_shelx_shelxl_version_number 2014/7
_shelx_space_group_comment
;
The symmetry employed for this shelxl refinement is uniquely defined
by the following loop, which should always be used as a source of
symmetry information in preference to the above space-group names.
They are only intended as comments.
;
_shelx_estimated_absorpt_t_min 0.252
_shelx_estimated_absorpt_t_max 0.583

loop_
_space_group_symop_operation_xyz
'x, y, z'
'-x, y+1/2, -z+1/2'
'-x, -y, -z'
'x, -y-1/2, z-1/2'

loop_
_atom_site_label
_atom_site_type_symbol
_atom_site_fract_x
_atom_site_fract_y
_atom_site_fract_z
_atom_site_U_iso_or_equiv
_atom_site_adp_type
_atom_site_occupancy
_atom_site_site_symmetry_order
_atom_site_calc_flag
_atom_site_refinement_flags_posn
_atom_site_refinement_flags_adp
O1 O 0.8881(3) 0.80680(10) 0.15058(7) 0.0154(3) Uani 1 1 d . .
C2 C 0.9056(4) 0.89098(14) 0.09790(10) 0.0141(4) Uani 1 1 d . .
S2 S 0.70903(11) 1.00783(4) 0.10026(3) 0.01817(11) Uani 1 1 d . .
N3 N 1.1056(4) 0.85699(13) 0.05233(9) 0.0177(3) Uani 1 1 d . .
H3N H 1.153(5) 0.8924(17) 0.0200(12) 0.021 Uiso 1 1 d . U
N4 N 1.2285(3) 0.75468(12) 0.07375(10) 0.0186(3) Uani 1 1 d . .
C5 C 1.0912(4) 0.72828(14) 0.13239(10) 0.0137(4) Uani 1 1 d . .
C6 C 1.1247(4) 0.62633(14) 0.18045(10) 0.0156(4) Uani 1 1 d . .
H6A H 1.1169 0.6499 0.2335 0.019 Uiso 1 1 calc R U
H6B H 1.3135 0.5923 0.1713 0.019 Uiso 1 1 calc R U
C1' C 0.8979(4) 0.53683(14) 0.16642(10) 0.0130(3) Uani 1 1 d . .
C2' C 0.7763(4) 0.47932(15) 0.22597(10) 0.0155(4) Uani 1 1 d . .
H2' H 0.8256 0.4996 0.2757 0.019 Uiso 1 1 calc R U
C3' C 0.5822(4) 0.39183(14) 0.21344(11) 0.0165(4) Uani 1 1 d . .
H3' H 0.5003 0.3523 0.2544 0.020 Uiso 1 1 calc R U
C4' C 0.5102(4) 0.36312(14) 0.14115(11) 0.0151(4) Uani 1 1 d . .
Br4' Br 0.25001(4) 0.24233(2) 0.12378(2) 0.02067(6) Uani 1 1 d . .
C5' C 0.6219(4) 0.42036(14) 0.08107(11) 0.0163(4) Uani 1 1 d . .
H5' H 0.5673 0.4011 0.0315 0.020 Uiso 1 1 calc R U
C6' C 0.8174(4) 0.50744(14) 0.09405(10) 0.0156(4) Uani 1 1 d . .
H6' H 0.8968 0.5473 0.0528 0.019 Uiso 1 1 calc R U

loop_
_atom_site_aniso_label
_atom_site_aniso_U_11
_atom_site_aniso_U_22
_atom_site_aniso_U_33
_atom_site_aniso_U_23
_atom_site_aniso_U_13
_atom_site_aniso_U_12
O1 0.0177(7) 0.0135(6) 0.0150(7) 0.0019(5) 0.0037(6) 0.0034(5)
C2 0.0176(9) 0.0133(7) 0.0114(9) 0.0002(6) -0.0010(7) -0.0006(7)
S2 0.0223(2) 0.01444(19) 0.0178(2) 0.00270(17) 0.00341(19) 0.00560(18)
N3 0.0220(9) 0.0139(7) 0.0172(9) 0.0038(6) 0.0075(7) 0.0019(6)
N4 0.0219(9) 0.0123(6) 0.0218(9) 0.0025(6) 0.0041(7) 0.0031(6)
C5 0.0125(9) 0.0114(7) 0.0171(9) -0.0021(6) 0.0003(7) 0.0011(6)
C6 0.0162(9) 0.0126(7) 0.0181(10) 0.0014(7) -0.0002(8) 0.0021(7)
C1' 0.0134(9) 0.0109(7) 0.0147(9) 0.0005(6) 0.0021(7) 0.0030(6)
C2' 0.0187(9) 0.0159(8) 0.0120(8) 0.0016(6) 0.0014(7) 0.0035(7)
C3' 0.0193(10) 0.0145(8) 0.0156(9) 0.0045(7) 0.0052(8) 0.0022(7)
C4' 0.0135(9) 0.0096(7) 0.0223(10) 0.0006(6) 0.0016(8) 0.0031(6)
Br4' 0.01843(10) 0.01206(8) 0.03152(12) -0.00067(7) 0.00107(8) -0.00003(7)
C5' 0.0196(10) 0.0145(7) 0.0149(9) -0.0013(7) 0.0009(8) 0.0029(7)
C6' 0.0189(9) 0.0160(8) 0.0119(9) 0.0009(6) 0.0041(7) 0.0014(7)

loop_
_atom_type_symbol
_atom_type_description
_atom_type_scat_dispersion_real
_atom_type_scat_dispersion_imag
_atom_type_scat_source
C C 0.0033 0.0016 'International Tables Vol C Tables 4.2.6.8 and 6.1.1.4'
H H 0.0000 0.0000 'International Tables Vol C Tables 4.2.6.8 and 6.1.1.4'
N N 0.0061 0.0033 'International Tables Vol C Tables 4.2.6.8 and 6.1.1.4'
O O 0.0106 0.0060 'International Tables Vol C Tables 4.2.6.8 and 6.1.1.4'
S S 0.1246 0.1234 'International Tables Vol C Tables 4.2.6.8 and 6.1.1.4'
Br Br -0.2901 2.4595 'International Tables Vol C Tables 4.2.6.8 and 6.1.1.4'

loop_
_geom_angle_atom_site_label_1
_geom_angle_atom_site_label_2
_geom_angle_atom_site_label_3
_geom_angle
_geom_angle_site_symmetry_3
C2 O1 C5 106.33(14) .
N3 C2 O1 104.58(15) .
N3 C2 S2 132.20(14) .
O1 C2 S2 123.19(14) .
C2 N3 N4 113.15(16) .
C2 N3 H3N 121.9(18) .
N4 N3 H3N 124.8(18) .
C5 N4 N3 103.08(15) .
N4 C5 O1 112.83(15) .
N4 C5 C6 128.42(17) .
O1 C5 C6 118.75(17) .
C5 C6 C1' 112.87(14) .
C5 C6 H6A 109.0 .
C1' C6 H6A 109.0 .
C5 C6 H6B 109.0 .
C1' C6 H6B 109.0 .
H6A C6 H6B 107.8 .
C2' C1' C6' 118.74(16) .
C2' C1' C6 120.11(15) .
C6' C1' C6 121.09(16) .
C1' C2' C3' 120.51(17) .
C1' C2' H2' 119.7 .
C3' C2' H2' 119.7 .
C4' C3' C2' 119.52(17) .
C4' C3' H3' 120.2 .
C2' C3' H3' 120.2 .
C5' C4' C3' 121.30(17) .
C5' C4' Br4' 119.04(14) .
C3' C4' Br4' 119.65(14) .
C4' Br4' S2 101.93(5) 1_545
C4' C5' C6' 118.83(17) .
C4' C5' H5' 120.6 .
C6' C5' H5' 120.6 .
C1' C6' C5' 121.07(17) .
C1' C6' H6' 119.5 .
C5' C6' H6' 119.5 .

loop_
_geom_bond_atom_site_label_1
_geom_bond_atom_site_label_2
_geom_bond_distance
_geom_bond_site_symmetry_2
O1 C2 1.369(2) .
O1 C5 1.369(2) .
C2 N3 1.309(2) .
C2 S2 1.6574(18) .
N3 N4 1.389(2) .
N3 H3N 0.75(2) .
N4 C5 1.271(3) .
C5 C6 1.483(2) .
C6 C1' 1.521(2) .
C6 H6A 0.9900 .
C6 H6B 0.9900 .
C1' C2' 1.386(2) .
C1' C6' 1.393(2) .
C2' C3' 1.395(3) .
C2' H2' 0.9500 .
C3' C4' 1.379(3) .
C3' H3' 0.9500 .
C4' C5' 1.373(3) .
C4' Br4' 1.9017(18) .
Br4' S2 3.5296(5) 1_545
C5' C6' 1.397(3) .
C5' H5' 0.9500 .
C6' H6' 0.9500 .

loop_
_geom_hbond_atom_site_label_D
_geom_hbond_atom_site_label_H
_geom_hbond_atom_site_label_A
_geom_hbond_distance_DH
_geom_hbond_distance_HA
_geom_hbond_distance_DA
_geom_hbond_angle_DHA
_geom_hbond_site_symmetry_A
C3' H3' O1 0.95 2.56 3.441(2) 155.1 2_645
N3 H3N S2 0.75(2) 2.54(2) 3.2773(17) 173(2) 3_775

loop_
_geom_torsion_atom_site_label_1
_geom_torsion_atom_site_label_2
_geom_torsion_atom_site_label_3
_geom_torsion_atom_site_label_4
_geom_torsion
C5 O1 C2 N3 1.53(18)
C5 O1 C2 S2 -176.76(13)
O1 C2 N3 N4 -1.8(2)
S2 C2 N3 N4 176.29(14)
C2 N3 N4 C5 1.3(2)
N3 N4 C5 O1 -0.21(19)
N3 N4 C5 C6 179.37(18)
C2 O1 C5 N4 -0.83(19)
C2 O1 C5 C6 179.54(15)
N4 C5 C6 C1' -101.9(2)
O1 C5 C6 C1' 77.6(2)
C5 C6 C1' C2' -138.91(17)
C5 C6 C1' C6' 43.9(2)
C6' C1' C2' C3' 1.5(3)
C6 C1' C2' C3' -175.68(17)
C1' C2' C3' C4' -0.4(3)
C2' C3' C4' C5' -1.2(3)
C2' C3' C4' Br4' 179.04(13)
C3' C4' C5' C6' 1.5(3)
Br4' C4' C5' C6' -178.68(14)
C2' C1' C6' C5' -1.2(3)
C6 C1' C6' C5' 176.02(16)
C4' C5' C6' C1' -0.4(3)
